data_7202261
loop_
_publ_author_name
'Mondal, Pallab'
'Karmakar, Anirban'
'Singh, W. Marjit'
'Baruah, Jubaraj B.'

_publ_section_title
;
 Crystal packing in some flexible carboxylic acids and esters attached
 to a naphthalene ring
;
_journal_issue 11
_journal_name_full CrystEngComm
_journal_page_first 1550
_journal_paper_doi 10.1039/b808399a
_journal_volume 10
_journal_year 2008
_chemical_formula_sum 'C14 H12 O6'
_chemical_formula_weight 276.24
_chemical_name_systematic
;
?
;
_space_group_IT_number 14
_symmetry_cell_setting monoclinic
_symmetry_space_group_name_Hall '-P 2ybc'
_symmetry_space_group_name_H-M 'P 1 21/c 1'
_atom_sites_solution_hydrogens geom
_atom_sites_solution_primary direct
_atom_sites_solution_secondary difmap
_audit_creation_method SHELXL-97
_cell_angle_alpha 90.00
_cell_angle_beta 107.6670(10)
_cell_angle_gamma 90.00
_cell_formula_units_Z 4
_cell_length_a 7.95750(10)
_cell_length_b 6.92300(10)
_cell_length_c 23.3344(4)
_cell_measurement_reflns_used 3117
_cell_measurement_temperature 296(2)
_cell_measurement_theta_max 26.91
_cell_measurement_theta_min 2.75
_cell_volume 1224.86(3)
_computing_cell_refinement 'Bruker SMART'
_computing_data_collection 'Bruker SMART'
_computing_data_reduction 'Bruker SAINT'
_computing_molecular_graphics 'Bruker SHELXTL'
_computing_publication_material 'Bruker SHELXTL'
_computing_structure_refinement 'SHELXL-97 (Sheldrick, 1997)'
_computing_structure_solution 'SHELXS-97 (Sheldrick, 1990)'
_diffrn_ambient_temperature 296(2)
_diffrn_measured_fraction_theta_full 0.992
_diffrn_measured_fraction_theta_max 0.992
_diffrn_measurement_device_type 'CCD area detector'
_diffrn_measurement_method 'phi and omega scans'
_diffrn_radiation_monochromator graphite
_diffrn_radiation_source 'fine-focus sealed tube'
_diffrn_radiation_type MoK\a
_diffrn_radiation_wavelength 0.71073
_diffrn_reflns_av_R_equivalents 0.0284
_diffrn_reflns_av_sigmaI/netI 0.0250
_diffrn_reflns_limit_h_max 9
_diffrn_reflns_limit_h_min -10
_diffrn_reflns_limit_k_max 9
_diffrn_reflns_limit_k_min -7
_diffrn_reflns_limit_l_max 31
_diffrn_reflns_limit_l_min -31
_diffrn_reflns_number 15934
_diffrn_reflns_theta_full 28.32
_diffrn_reflns_theta_max 28.32
_diffrn_reflns_theta_min 1.83
_exptl_absorpt_coefficient_mu 0.119
_exptl_absorpt_correction_type none
_exptl_crystal_colour Brown
_exptl_crystal_density_diffrn 1.498
_exptl_crystal_density_method 'not measured'
_exptl_crystal_description Blocks
_exptl_crystal_F_000 576
_exptl_crystal_size_max 0.38
_exptl_crystal_size_mid 0.25
_exptl_crystal_size_min 0.21
_refine_diff_density_max 0.234
_refine_diff_density_min -0.248
_refine_diff_density_rms 0.046
_refine_ls_extinction_method none
_refine_ls_goodness_of_fit_ref 1.013
_refine_ls_hydrogen_treatment constr
_refine_ls_matrix_type full
_refine_ls_number_parameters 183
_refine_ls_number_reflns 3027
_refine_ls_number_restraints 0
_refine_ls_restrained_S_all 1.013
_refine_ls_R_factor_all 0.0733
_refine_ls_R_factor_gt 0.0436
_refine_ls_shift/su_max 0.000
_refine_ls_shift/su_mean 0.000
_refine_ls_structure_factor_coef Fsqd
_refine_ls_weighting_details 'calc w=1/[\s^2^(Fo^2^)+(0.0650P)^2^+0.1707P] where P=(Fo^2^+2Fc^2^)/3'
_refine_ls_weighting_scheme calc
_refine_ls_wR_factor_gt 0.1136
_refine_ls_wR_factor_ref 0.1322
_reflns_number_gt 1975
_reflns_number_total 3027
_reflns_threshold_expression >2sigma(I)
_cod_data_source_file b808399a.txt
_cod_data_source_block 27dicarboxydmso_0m
_cod_depositor_comments
;
The following automatic conversions were performed:
'_symmetry_cell_setting' value 'Monoclinic' changed to 'monoclinic'
according to '/home/saulius/struct/CIF-dictionaries/cif_core.dic'
dictionary named 'cif_core.dic' version 2.4.1 from 2010-06-29.

Automatic conversion script
Id: cif_fix_enum 1527 2010-12-29 10:47:43Z saulius 
;
_cod_original_sg_symbol_H-M P2(1)/c
_cod_database_code 7202261

loop_
_symmetry_equiv_pos_as_xyz
'x, y, z'
'-x, y+1/2, -z+1/2'
'-x, -y, -z'
'x, -y-1/2, z-1/2'

loop_
_atom_site_label
_atom_site_type_symbol
_atom_site_fract_x
_atom_site_fract_y
_atom_site_fract_z
_atom_site_U_iso_or_equiv
_atom_site_adp_type
_atom_site_occupancy
_atom_site_symmetry_multiplicity
_atom_site_calc_flag
_atom_site_refinement_flags
_atom_site_disorder_assembly
_atom_site_disorder_group
O3 O 0.10929(13) 0.20323(16) 0.02607(4) 0.0442(3) Uani 1 1 d . . .
O2 O 0.20649(15) -0.10067(16) 0.04445(5) 0.0541(4) Uani 1 1 d . . .
H2O H 0.1123 -0.1262 0.0192 0.081 Uiso 1 1 calc R . .
O1 O 0.39584(13) 0.34374(15) 0.10361(4) 0.0425(3) Uani 1 1 d . . .
O6 O 1.41464(13) 0.20624(16) 0.46527(4) 0.0424(3) Uani 1 1 d . . .
O5 O 1.28757(14) -0.08613(16) 0.45598(5) 0.0489(3) Uani 1 1 d . . .
H5O H 1.3772 -0.1150 0.4830 0.073 Uiso 1 1 calc R . .
O4 O 1.13283(13) 0.35496(15) 0.38449(4) 0.0443(3) Uani 1 1 d . . .
C12 C 0.22144(18) 0.0852(2) 0.05144(6) 0.0354(4) Uani 1 1 d . . .
C11 C 0.39377(19) 0.1411(2) 0.09677(6) 0.0393(4) Uani 1 1 d . . .
H11A H 0.4052 0.0788 0.1350 0.047 Uiso 1 1 calc R . .
H11B H 0.4915 0.1004 0.0829 0.047 Uiso 1 1 calc R . .
C2 C 0.51250(18) 0.4232(2) 0.15392(6) 0.0335(3) Uani 1 1 d . . .
C3 C 0.48322(19) 0.6211(2) 0.16093(6) 0.0389(4) Uani 1 1 d . . .
H3 H 0.3910 0.6844 0.1330 0.047 Uiso 1 1 calc R . .
C4 C 0.58984(19) 0.7198(2) 0.20862(6) 0.0371(4) Uani 1 1 d . . .
H4 H 0.5703 0.8508 0.2127 0.045 Uiso 1 1 calc R . .
C5 C 0.73031(17) 0.6263(2) 0.25218(5) 0.0312(3) Uani 1 1 d . . .
C6 C 0.84393(19) 0.7259(2) 0.30212(6) 0.0363(4) Uani 1 1 d . . .
H6 H 0.8280 0.8577 0.3063 0.044 Uiso 1 1 calc R . .
C7 C 0.97587(19) 0.6324(2) 0.34404(6) 0.0359(4) Uani 1 1 d . . .
H7 H 1.0501 0.7002 0.3763 0.043 Uiso 1 1 calc R . .
C8 C 0.99927(18) 0.4327(2) 0.33834(6) 0.0332(3) Uani 1 1 d . . .
C9 C 0.89453(18) 0.3308(2) 0.29013(6) 0.0344(4) Uani 1 1 d . . .
H9 H 0.9129 0.1992 0.2867 0.041 Uiso 1 1 calc R . .
C10 C 0.75798(16) 0.4272(2) 0.24550(5) 0.0291(3) Uani 1 1 d . . .
C1 C 0.64730(18) 0.3264(2) 0.19483(6) 0.0328(3) Uani 1 1 d . . .
H1 H 0.6661 0.1959 0.1895 0.039 Uiso 1 1 calc R . .
C13 C 1.13387(19) 0.1527(2) 0.39162(6) 0.0374(4) Uani 1 1 d . . .
H13A H 1.1363 0.0901 0.3547 0.045 Uiso 1 1 calc R . .
H13B H 1.0279 0.1119 0.4005 0.045 Uiso 1 1 calc R . .
C14 C 1.29411(19) 0.0955(2) 0.44225(6) 0.0349(4) Uani 1 1 d . . .

loop_
_atom_site_aniso_label
_atom_site_aniso_U_11
_atom_site_aniso_U_22
_atom_site_aniso_U_33
_atom_site_aniso_U_23
_atom_site_aniso_U_13
_atom_site_aniso_U_12
O3 0.0344(6) 0.0440(7) 0.0412(6) 0.0053(5) -0.0081(5) -0.0014(5)
O2 0.0433(7) 0.0417(7) 0.0558(8) -0.0051(5) -0.0171(5) -0.0036(5)
O1 0.0394(6) 0.0368(7) 0.0350(5) 0.0041(4) -0.0132(5) -0.0039(5)
O6 0.0340(6) 0.0443(7) 0.0372(6) -0.0007(5) -0.0068(5) 0.0016(5)
O5 0.0430(7) 0.0423(7) 0.0441(7) 0.0070(5) -0.0130(5) 0.0025(5)
O4 0.0397(6) 0.0372(7) 0.0376(6) -0.0010(5) -0.0158(5) 0.0038(5)
C12 0.0304(8) 0.0399(9) 0.0290(7) 0.0006(6) -0.0015(6) -0.0030(7)
C11 0.0324(8) 0.0395(10) 0.0353(8) 0.0009(6) -0.0059(6) -0.0021(7)
C2 0.0276(7) 0.0374(9) 0.0279(7) 0.0032(6) -0.0029(6) -0.0050(6)
C3 0.0316(8) 0.0406(10) 0.0357(8) 0.0088(6) -0.0031(6) 0.0064(7)
C4 0.0378(8) 0.0295(8) 0.0381(8) 0.0041(6) 0.0025(7) 0.0046(7)
C5 0.0284(7) 0.0325(9) 0.0285(7) 0.0024(5) 0.0024(6) -0.0002(6)
C6 0.0404(9) 0.0285(8) 0.0357(8) -0.0011(6) 0.0052(7) -0.0009(7)
C7 0.0351(8) 0.0360(9) 0.0296(7) -0.0040(6) -0.0006(6) -0.0033(7)
C8 0.0275(7) 0.0360(9) 0.0292(7) 0.0019(6) -0.0016(6) 0.0018(6)
C9 0.0320(8) 0.0318(9) 0.0311(7) 0.0002(6) -0.0028(6) 0.0018(6)
C10 0.0254(7) 0.0304(8) 0.0272(7) 0.0021(5) 0.0016(5) -0.0007(6)
C1 0.0305(7) 0.0298(8) 0.0311(7) 0.0016(6) -0.0011(6) -0.0008(6)
C13 0.0338(8) 0.0360(9) 0.0320(7) -0.0003(6) -0.0056(6) 0.0045(7)
C14 0.0313(8) 0.0397(9) 0.0268(7) -0.0006(6) -0.0017(6) 0.0053(7)

loop_
_atom_type_symbol
_atom_type_description
_atom_type_scat_dispersion_real
_atom_type_scat_dispersion_imag
_atom_type_scat_source
C C 0.0033 0.0016 'International Tables Vol C Tables 4.2.6.8 and 6.1.1.4'
H H 0.0000 0.0000 'International Tables Vol C Tables 4.2.6.8 and 6.1.1.4'
O O 0.0106 0.0060 'International Tables Vol C Tables 4.2.6.8 and 6.1.1.4'

loop_
_geom_angle_atom_site_label_1
_geom_angle_atom_site_label_2
_geom_angle_atom_site_label_3
_geom_angle
_geom_angle_site_symmetry_1
_geom_angle_site_symmetry_3
_geom_angle_publ_flag
C12 O2 H2O 109.5 . . ?
C2 O1 C11 118.50(11) . . ?
C14 O5 H5O 109.5 . . ?
C8 O4 C13 117.23(11) . . ?
O3 C12 O2 125.20(13) . . ?
O3 C12 C11 122.92(14) . . ?
O2 C12 C11 111.86(12) . . ?
O1 C11 C12 108.17(12) . . ?
O1 C11 H11A 110.1 . . ?
C12 C11 H11A 110.1 . . ?
O1 C11 H11B 110.1 . . ?
C12 C11 H11B 110.1 . . ?
H11A C11 H11B 108.4 . . ?
O1 C2 C1 125.54(14) . . ?
O1 C2 C3 113.39(12) . . ?
C1 C2 C3 121.07(13) . . ?
C4 C3 C2 119.97(13) . . ?
C4 C3 H3 120.0 . . ?
C2 C3 H3 120.0 . . ?
C3 C4 C5 121.14(14) . . ?
C3 C4 H4 119.4 . . ?
C5 C4 H4 119.4 . . ?
C10 C5 C6 118.92(12) . . ?
C10 C5 C4 118.79(12) . . ?
C6 C5 C4 122.29(14) . . ?
C7 C6 C5 121.28(14) . . ?
C7 C6 H6 119.4 . . ?
C5 C6 H6 119.4 . . ?
C6 C7 C8 119.64(13) . . ?
C6 C7 H7 120.2 . . ?
C8 C7 H7 120.2 . . ?
O4 C8 C9 124.99(13) . . ?
O4 C8 C7 113.86(12) . . ?
C9 C8 C7 121.15(13) . . ?
C8 C9 C10 119.80(14) . . ?
C8 C9 H9 120.1 . . ?
C10 C9 H9 120.1 . . ?
C5 C10 C9 119.16(12) . . ?
C5 C10 C1 119.49(12) . . ?
C9 C10 C1 121.34(14) . . ?
C2 C1 C10 119.52(14) . . ?
C2 C1 H1 120.2 . . ?
C10 C1 H1 120.2 . . ?
O4 C13 C14 109.09(12) . . ?
O4 C13 H13A 109.9 . . ?
C14 C13 H13A 109.9 . . ?
O4 C13 H13B 109.9 . . ?
C14 C13 H13B 109.9 . . ?
H13A C13 H13B 108.3 . . ?
O6 C14 O5 125.73(13) . . ?
O6 C14 C13 123.17(14) . . ?
O5 C14 C13 111.06(12) . . ?

loop_
_geom_bond_atom_site_label_1
_geom_bond_atom_site_label_2
_geom_bond_distance
_geom_bond_site_symmetry_2
_geom_bond_publ_flag
O3 C12 1.2225(17) . ?
O2 C12 1.2977(18) . ?
O2 H2O 0.8200 . ?
O1 C2 1.3716(15) . ?
O1 C11 1.4116(18) . ?
O6 C14 1.2178(17) . ?
O5 C14 1.3028(18) . ?
O5 H5O 0.8200 . ?
O4 C8 1.3726(15) . ?
O4 C13 1.4101(18) . ?
C12 C11 1.5063(18) . ?
C11 H11A 0.9700 . ?
C11 H11B 0.9700 . ?
C2 C1 1.3748(18) . ?
C2 C3 1.408(2) . ?
C3 C4 1.3609(19) . ?
C3 H3 0.9300 . ?
C4 C5 1.4184(18) . ?
C4 H4 0.9300 . ?
C5 C10 1.412(2) . ?
C5 C6 1.4182(18) . ?
C6 C7 1.3620(19) . ?
C6 H6 0.9300 . ?
C7 C8 1.407(2) . ?
C7 H7 0.9300 . ?
C8 C9 1.3745(18) . ?
C9 C10 1.4227(17) . ?
C9 H9 0.9300 . ?
C10 C1 1.4244(17) . ?
C1 H1 0.9300 . ?
C13 C14 1.5046(18) . ?
C13 H13A 0.9700 . ?
C13 H13B 0.9700 . ?

loop_
_cod_related_entry_id
_cod_related_entry_database
_cod_related_entry_code
1 ChemSpider 24770810
